data_8106057
loop_
_publ_author_name
'Wang, Kun-Yan'
'Wei, Pengfei'
'Yang, Xiao-Li'

_publ_section_title
;
 A Corey lactone: crystal structure of
 (3aR,4R,5R,6aS)-5-benzoyloxy-4(hydroxymethyl)hexahydro-2H-cyclopenta[b]furan-2-one,
 C15H16O5
;
_journal_issue 1
_journal_name_full 'Zeitschrift f\"ur Kristallographie - New Crystal Structures'
_journal_page_first 93
_journal_page_last 94
_journal_paper_doi 10.1515/ncrs-2017-0185
_journal_volume 233
_journal_year 2018
_chemical_absolute_configuration rmad
_chemical_formula_moiety 'C15 H16 O5'
_chemical_formula_sum 'C15 H16 O5'
_chemical_formula_weight 276.28
_space_group_crystal_system monoclinic
_space_group_IT_number 4
_space_group_name_Hall 'P 2yb'
_space_group_name_H-M_alt 'P 1 21 1'
_atom_sites_solution_hydrogens mixed
_cell_angle_alpha 90
_cell_angle_beta 95.491(3)
_cell_angle_gamma 90
_cell_formula_units_Z 2
_cell_length_a 7.9178(8)
_cell_length_b 10.8496(12)
_cell_length_c 7.9804(8)
_cell_measurement_reflns_used 1987
_cell_measurement_temperature 296(2)
_cell_measurement_theta_max 24.38
_cell_measurement_theta_min 3.18
_cell_volume 682.41(12)
_computing_cell_refinement 'Bruker SAINT'
_computing_data_collection 'Bruker APEX2'
_computing_data_reduction 'Bruker SAINT'
_computing_molecular_graphics 'Bruker SHELXTL'
_computing_publication_material 'Bruker SHELXTL'
_computing_structure_refinement 'SHELXS-97 (Sheldrick, 2008)[5]'
_computing_structure_solution 'SHELXS-97 (Sheldrick, 2008)[5]'
_diffrn_ambient_temperature 296(2)
_diffrn_measured_fraction_theta_full 0.998
_diffrn_measured_fraction_theta_max 0.997
_diffrn_measurement_device_type 'PHOTON 100 CMOS detector'
_diffrn_measurement_method 'omega scan'
_diffrn_radiation_type MoK\a
_diffrn_radiation_wavelength 0.71073
_diffrn_reflns_av_R_equivalents 0.0846
_diffrn_reflns_av_unetI/netI 0.0724
_diffrn_reflns_Laue_measured_fraction_full 0.998
_diffrn_reflns_Laue_measured_fraction_max 0.997
_diffrn_reflns_limit_h_max 9
_diffrn_reflns_limit_h_min -9
_diffrn_reflns_limit_k_max 13
_diffrn_reflns_limit_k_min -13
_diffrn_reflns_limit_l_max 9
_diffrn_reflns_limit_l_min -9
_diffrn_reflns_number 10741
_diffrn_reflns_point_group_measured_fraction_full 0.999
_diffrn_reflns_point_group_measured_fraction_max 0.996
_diffrn_reflns_theta_full 25.242
_diffrn_reflns_theta_max 25.528
_diffrn_reflns_theta_min 3.178
_diffrn_source 'sealed tube'
_exptl_absorpt_coefficient_mu 0.101
_exptl_absorpt_correction_T_max 0.7452
_exptl_absorpt_correction_T_min 0.6281
_exptl_absorpt_correction_type multi-scan
_exptl_absorpt_process_details 'SADABS (Bruker, 2014)'
_exptl_crystal_colour colorless
_exptl_crystal_density_diffrn 1.345
_exptl_crystal_description column
_exptl_crystal_F_000 292
_exptl_crystal_size_max 0.260
_exptl_crystal_size_mid 0.150
_exptl_crystal_size_min 0.120
_refine_diff_density_max 0.183
_refine_diff_density_min -0.181
_refine_diff_density_rms 0.037
_refine_ls_abs_structure_details
;
 Flack x determined using 582 quotients [(I+)-(I-)]/[(I+)+(I-)]
 (Parsons, Flack and Wagner, Acta Cryst. B69 (2013) 249-259).
;
_refine_ls_abs_structure_Flack -0.1(9)
_refine_ls_extinction_coef .
_refine_ls_extinction_method none
_refine_ls_goodness_of_fit_ref 0.982
_refine_ls_hydrogen_treatment mixed
_refine_ls_matrix_type full
_refine_ls_number_parameters 184
_refine_ls_number_reflns 2551
_refine_ls_number_restraints 2
_refine_ls_restrained_S_all 0.981
_refine_ls_R_factor_all 0.1154
_refine_ls_R_factor_gt 0.0646
_refine_ls_shift/su_max 0.000
_refine_ls_shift/su_mean 0.000
_refine_ls_structure_factor_coef Fsqd
_refine_ls_weighting_details 'w=1/[\s^2^(Fo^2^)+(0.0401P)^2^+0.5298P] where P=(Fo^2^+2Fc^2^)/3'
_refine_ls_weighting_scheme calc
_refine_ls_wR_factor_gt 0.1138
_refine_ls_wR_factor_ref 0.1323
_reflns_Friedel_coverage 0.891
_reflns_Friedel_fraction_full 1.000
_reflns_Friedel_fraction_max 0.995
_reflns_number_gt 1701
_reflns_number_total 2551
_reflns_threshold_expression 'I > 2\s(I)'
_cod_data_source_file suppl_ncrs-2017-0185_suppl.cif
_cod_data_source_block 1
_cod_original_sg_symbol_H-M 'P 21'
_cod_database_code 8106057
_shelx_space_group_comment
;
The symmetry employed for this shelxl refinement is uniquely defined
by the following loop, which should always be used as a source of
symmetry information in preference to the above space-group names.
They are only intended as comments.
;
_shelx_estimated_absorpt_t_min 0.974
_shelx_estimated_absorpt_t_max 0.988

loop_
_space_group_symop_operation_xyz
'x, y, z'
'-x, y+1/2, -z'

loop_
_atom_site_label
_atom_site_type_symbol
_atom_site_fract_x
_atom_site_fract_y
_atom_site_fract_z
_atom_site_U_iso_or_equiv
_atom_site_adp_type
_atom_site_occupancy
_atom_site_site_symmetry_order
_atom_site_calc_flag
_atom_site_refinement_flags_posn
_atom_site_refinement_flags_adp
_atom_site_refinement_flags_occupancy
_atom_site_disorder_assembly
_atom_site_disorder_group
C1 C 0.5095(8) 0.6043(7) 1.0439(7) 0.0514(17) Uani 1 1 d . . . . .
C2 C 0.4464(7) 0.6652(6) 1.1919(8) 0.0528(17) Uani 1 1 d . . . . .
H2A H 0.4500 0.7541 1.1804 0.063 Uiso 1 1 calc R U . . .
H2B H 0.5144 0.6417 1.2945 0.063 Uiso 1 1 calc R U . . .
C3 C 0.2643(6) 0.6209(6) 1.1951(7) 0.0422(14) Uani 1 1 d . . . . .
H3 H 0.2479 0.5872 1.3064 0.051 Uiso 1 1 calc R U . . .
C4 C 0.2439(7) 0.5186(6) 1.0629(8) 0.0479(15) Uani 1 1 d . . . . .
H4 H 0.2291 0.4381 1.1151 0.057 Uiso 1 1 calc R U . . .
C5 C 0.0916(7) 0.5519(6) 0.9422(8) 0.0506(17) Uani 1 1 d . . . . .
H5A H -0.0092 0.5097 0.9722 0.061 Uiso 1 1 calc R U . . .
H5B H 0.1107 0.5299 0.8277 0.061 Uiso 1 1 calc R U . . .
C6 C 0.0728(7) 0.6900(5) 0.9594(7) 0.0440(16) Uani 1 1 d . . . . .
H6 H -0.0433 0.7175 0.9253 0.053 Uiso 1 1 calc R U . . .
C7 C 0.1250(7) 0.7166(5) 1.1432(7) 0.0407(14) Uani 1 1 d . . . . .
H7 H 0.1719 0.8000 1.1558 0.049 Uiso 1 1 calc R U . . .
C8 C 0.1402(8) 0.8206(6) 0.7337(7) 0.0437(15) Uani 1 1 d . . . . .
C9 C 0.2763(8) 0.8635(5) 0.6314(7) 0.0390(14) Uani 1 1 d . . . . .
C10 C 0.4409(8) 0.8218(6) 0.6569(7) 0.0487(16) Uani 1 1 d . . . . .
H10 H 0.4715 0.7656 0.7425 0.058 Uiso 1 1 calc R U . . .
C11 C 0.5605(9) 0.8635(6) 0.5553(9) 0.060(2) Uani 1 1 d . . . . .
H11 H 0.6718 0.8354 0.5729 0.073 Uiso 1 1 calc R U . . .
C12 C 0.5163(11) 0.9458(7) 0.4291(9) 0.069(2) Uani 1 1 d . . . . .
H12 H 0.5973 0.9728 0.3603 0.082 Uiso 1 1 calc R U . . .
C13 C 0.3527(11) 0.9885(7) 0.4035(8) 0.068(2) Uani 1 1 d . . . . .
H13 H 0.3235 1.0453 0.3183 0.082 Uiso 1 1 calc R U . . .
C14 C 0.2318(9) 0.9479(6) 0.5033(8) 0.0552(18) Uani 1 1 d . . . . .
H14 H 0.1209 0.9766 0.4853 0.066 Uiso 1 1 calc R U . . .
C15 C -0.0224(7) 0.7020(6) 1.2511(8) 0.0498(16) Uani 1 1 d . . . . .
H15A H -0.0653 0.6183 1.2395 0.060 Uiso 1 1 calc R U . . .
H15B H 0.0189 0.7144 1.3682 0.060 Uiso 1 1 calc R U . . .
O1 O 0.3985(5) 0.5218(5) 0.9757(5) 0.0595(13) Uani 1 1 d . . . . .
O2 O 0.6436(5) 0.6212(6) 0.9878(6) 0.0777(16) Uani 1 1 d . . . . .
O3 O 0.1954(5) 0.7476(4) 0.8590(5) 0.0547(12) Uani 1 1 d . . . . .
O4 O -0.0046(6) 0.8488(6) 0.7054(7) 0.095(2) Uani 1 1 d . . . . .
O5 O -0.1562(6) 0.7842(5) 1.2084(8) 0.0715(14) Uani 1 1 d D . . . .
H5 H -0.221(8) 0.746(7) 1.135(8) 0.086 Uiso 1 1 d D U . . .

loop_
_atom_site_aniso_label
_atom_site_aniso_U_11
_atom_site_aniso_U_22
_atom_site_aniso_U_33
_atom_site_aniso_U_23
_atom_site_aniso_U_13
_atom_site_aniso_U_12
C1 0.036(3) 0.078(5) 0.038(4) 0.000(4) -0.007(3) 0.011(4)
C2 0.042(4) 0.072(5) 0.043(4) -0.017(3) -0.003(3) 0.005(3)
C3 0.038(3) 0.055(4) 0.033(3) -0.002(3) 0.003(2) 0.002(3)
C4 0.045(4) 0.045(4) 0.053(4) -0.001(3) 0.004(3) 0.001(3)
C5 0.042(3) 0.060(4) 0.050(4) -0.004(3) 0.002(3) -0.010(3)
C6 0.028(3) 0.059(4) 0.045(4) 0.014(3) 0.002(3) -0.004(3)
C7 0.034(3) 0.035(3) 0.054(4) -0.001(3) 0.007(3) -0.007(3)
C8 0.042(4) 0.054(4) 0.036(3) -0.001(3) 0.003(3) 0.005(3)
C9 0.049(4) 0.040(3) 0.028(3) -0.006(3) 0.003(3) -0.004(3)
C10 0.054(4) 0.053(4) 0.041(4) -0.005(3) 0.009(3) -0.004(3)
C11 0.051(4) 0.074(5) 0.058(5) -0.014(4) 0.016(3) -0.015(4)
C12 0.083(6) 0.078(5) 0.049(5) -0.009(4) 0.025(4) -0.032(5)
C13 0.103(6) 0.064(5) 0.039(4) 0.007(4) 0.012(4) -0.016(5)
C14 0.070(5) 0.051(4) 0.045(4) 0.004(3) 0.009(3) 0.003(3)
C15 0.045(4) 0.050(4) 0.055(4) -0.003(3) 0.014(3) -0.003(3)
O1 0.043(2) 0.077(3) 0.059(3) -0.027(3) 0.006(2) 0.007(2)
O2 0.038(2) 0.134(5) 0.063(3) -0.021(3) 0.013(2) -0.004(3)
O3 0.034(2) 0.077(3) 0.053(3) 0.029(2) 0.003(2) 0.000(2)
O4 0.050(3) 0.147(6) 0.091(4) 0.063(4) 0.019(3) 0.029(3)
O5 0.049(3) 0.059(3) 0.110(4) -0.001(3) 0.024(3) 0.006(2)

loop_
_atom_type_symbol
_atom_type_description
_atom_type_scat_dispersion_real
_atom_type_scat_dispersion_imag
_atom_type_scat_source
C C 0.0033 0.0016 'International Tables Vol C Tables 4.2.6.8 and 6.1.1.4'
H H 0.0000 0.0000 'International Tables Vol C Tables 4.2.6.8 and 6.1.1.4'
O O 0.0106 0.0060 'International Tables Vol C Tables 4.2.6.8 and 6.1.1.4'

loop_
_geom_angle_atom_site_label_1
_geom_angle_atom_site_label_2
_geom_angle_atom_site_label_3
_geom_angle
_geom_angle_site_symmetry_1
_geom_angle_site_symmetry_3
O2 C1 O1 121.3(6) . .
O2 C1 C2 127.2(6) . .
O1 C1 C2 111.4(5) . .
C1 C2 C3 105.3(5) . .
C1 C2 H2A 110.7 . .
C3 C2 H2A 110.7 . .
C1 C2 H2B 110.7 . .
C3 C2 H2B 110.7 . .
H2A C2 H2B 108.8 . .
C2 C3 C4 104.8(4) . .
C2 C3 C7 115.9(5) . .
C4 C3 C7 106.1(4) . .
C2 C3 H3 109.9 . .
C4 C3 H3 109.9 . .
C7 C3 H3 109.9 . .
O1 C4 C5 110.1(5) . .
O1 C4 C3 105.8(5) . .
C5 C4 C3 106.9(5) . .
O1 C4 H4 111.3 . .
C5 C4 H4 111.3 . .
C3 C4 H4 111.3 . .
C4 C5 C6 104.9(5) . .
C4 C5 H5A 110.8 . .
C6 C5 H5A 110.8 . .
C4 C5 H5B 110.8 . .
C6 C5 H5B 110.8 . .
H5A C5 H5B 108.8 . .
O3 C6 C7 108.5(5) . .
O3 C6 C5 107.3(5) . .
C7 C6 C5 104.9(5) . .
O3 C6 H6 111.9 . .
C7 C6 H6 111.9 . .
C5 C6 H6 111.9 . .
C6 C7 C15 112.0(5) . .
C6 C7 C3 104.7(5) . .
C15 C7 C3 110.2(5) . .
C6 C7 H7 109.9 . .
C15 C7 H7 109.9 . .
C3 C7 H7 109.9 . .
O4 C8 O3 122.9(6) . .
O4 C8 C9 123.6(6) . .
O3 C8 C9 113.5(5) . .
C10 C9 C14 119.7(6) . .
C10 C9 C8 122.8(5) . .
C14 C9 C8 117.6(6) . .
C9 C10 C11 119.9(6) . .
C9 C10 H10 120.1 . .
C11 C10 H10 120.1 . .
C12 C11 C10 120.4(7) . .
C12 C11 H11 119.8 . .
C10 C11 H11 119.8 . .
C11 C12 C13 120.1(7) . .
C11 C12 H12 119.9 . .
C13 C12 H12 119.9 . .
C14 C13 C12 120.3(7) . .
C14 C13 H13 119.8 . .
C12 C13 H13 119.8 . .
C13 C14 C9 119.6(7) . .
C13 C14 H14 120.2 . .
C9 C14 H14 120.2 . .
O5 C15 C7 113.5(5) . .
O5 C15 H15A 108.9 . .
C7 C15 H15A 108.9 . .
O5 C15 H15B 108.9 . .
C7 C15 H15B 108.9 . .
H15A C15 H15B 107.7 . .
C1 O1 C4 111.7(5) . .
C8 O3 C6 119.0(4) . .
C15 O5 H5 104(6) . .

loop_
_geom_bond_atom_site_label_1
_geom_bond_atom_site_label_2
_geom_bond_distance
_geom_bond_site_symmetry_2
C1 O2 1.205(7) .
C1 O1 1.333(7) .
C1 C2 1.482(8) .
C2 C3 1.522(8) .
C2 H2A 0.9700 .
C2 H2B 0.9700 .
C3 C4 1.529(8) .
C3 C7 1.542(7) .
C3 H3 0.9800 .
C4 O1 1.465(7) .
C4 C5 1.513(8) .
C4 H4 0.9800 .
C5 C6 1.514(8) .
C5 H5A 0.9700 .
C5 H5B 0.9700 .
C6 O3 1.457(6) .
C6 C7 1.513(8) .
C6 H6 0.9800 .
C7 C15 1.524(8) .
C7 H7 0.9800 .
C8 O4 1.187(7) .
C8 O3 1.318(6) .
C8 C9 1.488(8) .
C9 C10 1.377(8) .
C9 C14 1.392(8) .
C10 C11 1.381(8) .
C10 H10 0.9300 .
C11 C12 1.366(9) .
C11 H11 0.9300 .
C12 C13 1.373(10) .
C12 H12 0.9300 .
C13 C14 1.375(9) .
C13 H13 0.9300 .
C14 H14 0.9300 .
C15 O5 1.402(8) .
C15 H15A 0.9700 .
C15 H15B 0.9700 .
O5 H5 0.85(3) .

loop_
_geom_hbond_atom_site_label_D
_geom_hbond_atom_site_label_H
_geom_hbond_atom_site_label_A
_geom_hbond_distance_DH
_geom_hbond_distance_HA
_geom_hbond_distance_DA
_geom_hbond_angle_DHA
_geom_hbond_site_symmetry_A
_geom_hbond_publ_flag
O5 H5 O2 0.85(6) 2.03(7) 2.865(8) 167(7) 1_455 yes
C4 H4 O4 0.9800 2.5800 3.328(8) 134.00 2_547 yes
